data_1561437
loop_
_publ_author_name
'He, Tian'
'Yue, Ke-Fen'
'Zhao, Yi-xing'
'Chen, San-Ping'
'Zhou, Chun-sheng'
'Yan, Ni'

_publ_section_title
;
 Crystal structures and thermodynamics/kinetics of Zn(II) coordination
 polymers with helical chains
;
_journal_name_full 'Journal of Solid State Chemistry'
_journal_page_first 113
_journal_page_last 120
_journal_paper_doi 10.1016/j.jssc.2016.04.022
_journal_volume 239
_journal_year 2016
_chemical_formula_sum 'C20 H20 Br3 N5 O5 Zn'
_chemical_formula_weight 715.51
_space_group_IT_number 4
_space_group_name_Hall 'P 2yb'
_space_group_name_H-M_alt 'P 1 21 1'
_symmetry_cell_setting monoclinic
_symmetry_space_group_name_H-M 'P 1 21 1'
_atom_sites_solution_hydrogens geom
_atom_sites_solution_primary direct
_atom_sites_solution_secondary difmap
_audit_creation_method SHELXL-97
_cell_angle_alpha 90.00
_cell_angle_beta 90.834(5)
_cell_angle_gamma 90.00
_cell_formula_units_Z 2
_cell_length_a 8.557(2)
_cell_length_b 15.121(4)
_cell_length_c 10.374(3)
_cell_measurement_reflns_used 704
_cell_measurement_temperature 296(2)
_cell_measurement_theta_max 16.793
_cell_measurement_theta_min 2.694
_cell_volume 1342.2(6)
_computing_structure_refinement 'SHELXL-97 (Sheldrick, 1997)'
_computing_structure_solution 'SHELXS-97 (Sheldrick, 1990)'
_diffrn_ambient_temperature 296(2)
_diffrn_measured_fraction_theta_full 0.985
_diffrn_measured_fraction_theta_max 0.985
_diffrn_measurement_device_type 'Bruker APEX-II CCD'
_diffrn_radiation_monochromator graphite
_diffrn_radiation_source 'fine-focus sealed tube'
_diffrn_radiation_type MoK\a
_diffrn_radiation_wavelength 0.71073
_diffrn_reflns_av_R_equivalents 0.0656
_diffrn_reflns_av_sigmaI/netI 0.1559
_diffrn_reflns_limit_h_max 10
_diffrn_reflns_limit_h_min -7
_diffrn_reflns_limit_k_max 18
_diffrn_reflns_limit_k_min -18
_diffrn_reflns_limit_l_max 12
_diffrn_reflns_limit_l_min -10
_diffrn_reflns_number 7393
_diffrn_reflns_theta_full 26.43
_diffrn_reflns_theta_max 26.43
_diffrn_reflns_theta_min 1.96
_exptl_absorpt_coefficient_mu 5.419
_exptl_crystal_colour coloress
_exptl_crystal_density_diffrn 1.771
_exptl_crystal_density_method 'not measured'
_exptl_crystal_description block
_exptl_crystal_F_000 700
_refine_diff_density_max 1.336
_refine_diff_density_min -0.634
_refine_diff_density_rms 0.191
_refine_ls_abs_structure_details 'Flack H D (1983), Acta Cryst. A39, 876-881'
_refine_ls_abs_structure_Flack 0.46(3)
_refine_ls_extinction_method none
_refine_ls_goodness_of_fit_ref 0.963
_refine_ls_hydrogen_treatment mixed
_refine_ls_matrix_type full
_refine_ls_number_parameters 309
_refine_ls_number_reflns 5221
_refine_ls_number_restraints 1
_refine_ls_restrained_S_all 0.963
_refine_ls_R_factor_all 0.1371
_refine_ls_R_factor_gt 0.0754
_refine_ls_shift/su_max 0.000
_refine_ls_shift/su_mean 0.000
_refine_ls_structure_factor_coef Fsqd
_refine_ls_weighting_details 'calc w=1/[\s^2^(Fo^2^)+(0.1000P)^2^+0.0000P] where P=(Fo^2^+2Fc^2^)/3'
_refine_ls_weighting_scheme calc
_refine_ls_wR_factor_gt 0.1660
_refine_ls_wR_factor_ref 0.2134
_reflns_number_gt 3001
_reflns_number_total 5221
_reflns_threshold_expression >2sigma(I)
_cod_data_source_file JSSC-2016-239-113.cif
_cod_data_source_block 1
_cod_original_cell_volume 1342.1(6)
_cod_original_sg_symbol_H-M P2(1)
_cod_database_code 1561437

loop_
_symmetry_equiv_pos_as_xyz
'x, y, z'
'-x, y+1/2, -z'

loop_
_atom_site_label
_atom_site_type_symbol
_atom_site_fract_x
_atom_site_fract_y
_atom_site_fract_z
_atom_site_U_iso_or_equiv
_atom_site_adp_type
_atom_site_occupancy
_atom_site_symmetry_multiplicity
_atom_site_calc_flag
_atom_site_refinement_flags
_atom_site_disorder_assembly
_atom_site_disorder_group
Zn1 Zn 0.79806(19) 0.37888(12) 0.70550(15) 0.0325(4) Uani 1 1 d . . .
C1 C 0.963(2) 0.2878(15) 0.4434(17) 0.068(6) Uani 1 1 d . . .
H1A H 0.8856 0.3294 0.4146 0.102 Uiso 1 1 calc R . .
H1B H 0.9130 0.2371 0.4801 0.102 Uiso 1 1 calc R . .
H1C H 1.0250 0.2695 0.3716 0.102 Uiso 1 1 calc R . .
C2 C 1.0615(19) 0.3281(10) 0.5378(16) 0.037(4) Uani 1 1 d . . .
C3 C 1.271(2) 0.3747(17) 0.6297(19) 0.071(6) Uani 1 1 d . . .
H3 H 1.3763 0.3861 0.6479 0.086 Uiso 1 1 calc R . .
C4 C 1.1519(18) 0.3899(16) 0.7113(16) 0.059(5) Uani 1 1 d . . .
H4 H 1.1600 0.4156 0.7926 0.070 Uiso 1 1 calc R . .
C5 C 0.633(2) 0.2127(13) 0.7150(17) 0.049(5) Uani 1 1 d . . .
C6 C 0.546(3) 0.493(2) 0.905(2) 0.098(9) Uani 1 1 d . . .
H6A H 0.5872 0.5332 0.8419 0.147 Uiso 1 1 calc R . .
H6B H 0.5012 0.5264 0.9740 0.147 Uiso 1 1 calc R . .
H6C H 0.4674 0.4566 0.8654 0.147 Uiso 1 1 calc R . .
C7 C 0.678(2) 0.4353(12) 0.9581(19) 0.056(5) Uani 1 1 d . . .
C8 C 0.881(3) 0.353(2) 0.9815(16) 0.115(13) Uani 1 1 d . . .
H8 H 0.9713 0.3215 0.9627 0.138 Uiso 1 1 calc R . .
C9 C 0.822(3) 0.364(2) 1.0961(19) 0.120(13) Uani 1 1 d . . .
H9 H 0.8621 0.3398 1.1722 0.144 Uiso 1 1 calc R . .
C10 C 0.589(4) 0.442(2) 1.191(2) 0.134(13) Uani 1 1 d . . .
H10A H 0.5201 0.4888 1.1630 0.161 Uiso 1 1 calc R . .
H10B H 0.6528 0.4640 1.2622 0.161 Uiso 1 1 calc R . .
C11 C 0.491(2) 0.3637(13) 1.2387(17) 0.059(5) Uani 1 1 d . . .
H11A H 0.4269 0.3417 1.1678 0.071 Uiso 1 1 calc R . .
H11B H 0.5603 0.3163 1.2662 0.071 Uiso 1 1 calc R . .
C12 C 0.387(3) 0.3886(17) 1.3492(17) 0.077(7) Uani 1 1 d . . .
H12A H 0.4488 0.4199 1.4135 0.093 Uiso 1 1 calc R . .
H12B H 0.3071 0.4291 1.3173 0.093 Uiso 1 1 calc R . .
C13 C 0.310(3) 0.3149(12) 1.4107(19) 0.063(6) Uani 1 1 d . . .
H13A H 0.3891 0.2730 1.4396 0.076 Uiso 1 1 calc R . .
H13B H 0.2436 0.2853 1.3479 0.076 Uiso 1 1 calc R . .
C14 C 0.7074(19) 0.5935(10) 0.4550(14) 0.035(4) Uani 1 1 d . . .
C15 C 0.5566(16) 0.6259(10) 0.4268(14) 0.031(3) Uani 1 1 d . . .
C16 C 0.528(2) 0.6684(11) 0.3136(16) 0.041(4) Uani 1 1 d . . .
C17 C 0.6436(19) 0.6740(11) 0.2240(14) 0.037(4) Uani 1 1 d . . .
C18 C 0.7959(18) 0.6455(11) 0.2454(14) 0.036(4) Uani 1 1 d . . .
C19 C 0.8196(17) 0.6015(9) 0.3653(14) 0.032(3) Uani 1 1 d . . .
C20 C 0.7399(18) 0.5465(12) 0.5820(15) 0.043(4) Uani 1 1 d . . .
N1 N 1.0176(14) 0.3608(8) 0.6527(11) 0.036(3) Uani 1 1 d . . .
N2 N 1.2162(17) 0.3413(9) 0.5207(14) 0.047(4) Uani 1 1 d . . .
N3 N 0.7867(16) 0.3980(10) 0.8926(12) 0.047(4) Uani 1 1 d . . .
N4 N 0.691(2) 0.4176(11) 1.0854(13) 0.068(5) Uani 1 1 d . . .
N5 N 0.9109(15) 0.6555(10) 0.1589(13) 0.053(4) Uani 1 1 d . . .
H5A H 0.8915 0.6806 0.0861 0.064 Uiso 1 1 calc R . .
H5B H 1.0036 0.6367 0.1767 0.064 Uiso 1 1 calc R . .
O1 O 0.6460(14) 0.2885(8) 0.6604(11) 0.048(3) Uani 1 1 d . . .
O2 O 0.7295(15) 0.1738(9) 0.7821(13) 0.064(4) Uani 1 1 d . . .
O3 O 0.7114(14) 0.4614(8) 0.5795(11) 0.049(3) Uani 1 1 d . . .
O4 O 0.7892(17) 0.5875(9) 0.6735(12) 0.072(4) Uani 1 1 d . . .
O5 O 0.966(3) 0.6747(15) 0.8629(17) 0.131(8) Uani 1 1 d . . .
Br1 Br 0.4000(2) 0.61837(12) 0.55442(16) 0.0481(5) Uani 1 1 d . . .
Br2 Br 0.6054(2) 0.73466(13) 0.06468(16) 0.0534(5) Uani 1 1 d . . .
Br3 Br 1.0196(2) 0.55105(14) 0.40105(19) 0.0593(6) Uani 1 1 d . . .

loop_
_atom_site_aniso_label
_atom_site_aniso_U_11
_atom_site_aniso_U_22
_atom_site_aniso_U_33
_atom_site_aniso_U_23
_atom_site_aniso_U_13
_atom_site_aniso_U_12
Zn1 0.0294(9) 0.0382(10) 0.0300(8) 0.0010(8) 0.0045(7) -0.0010(9)
C1 0.059(13) 0.097(18) 0.049(11) -0.006(11) 0.006(10) -0.007(12)
C2 0.035(9) 0.024(9) 0.053(10) 0.002(7) 0.013(8) 0.003(7)
C3 0.033(10) 0.108(18) 0.073(13) 0.032(15) 0.008(10) 0.014(12)
C4 0.025(9) 0.103(16) 0.048(10) -0.004(11) 0.004(8) -0.028(10)
C5 0.037(10) 0.060(14) 0.049(10) -0.015(9) 0.015(8) -0.005(9)
C6 0.066(15) 0.15(3) 0.076(15) 0.058(16) 0.028(12) 0.052(16)
C7 0.060(13) 0.044(12) 0.064(12) -0.004(9) 0.001(11) -0.023(10)
C8 0.066(14) 0.26(4) 0.024(9) 0.027(15) 0.004(9) 0.09(2)
C9 0.077(16) 0.24(4) 0.046(12) 0.052(18) 0.002(12) 0.09(2)
C10 0.17(3) 0.15(3) 0.082(17) -0.044(17) 0.105(19) -0.06(2)
C11 0.060(12) 0.061(14) 0.057(11) -0.018(10) 0.020(10) -0.016(10)
C12 0.094(16) 0.090(17) 0.050(11) -0.017(12) 0.038(11) -0.037(15)
C13 0.080(14) 0.037(11) 0.074(12) 0.005(9) 0.066(11) 0.002(10)
C14 0.041(9) 0.031(9) 0.033(8) 0.007(6) -0.001(7) 0.003(7)
C15 0.029(8) 0.019(8) 0.046(8) 0.011(7) 0.007(7) 0.004(6)
C16 0.044(10) 0.037(10) 0.041(9) -0.002(7) -0.001(8) -0.003(8)
C17 0.036(9) 0.048(10) 0.027(8) 0.016(7) -0.004(7) -0.009(8)
C18 0.036(9) 0.038(9) 0.035(8) 0.000(7) 0.004(7) -0.001(7)
C19 0.033(9) 0.015(8) 0.047(9) 0.000(6) 0.004(7) 0.008(6)
C20 0.041(9) 0.041(10) 0.046(9) -0.001(8) -0.025(8) -0.018(8)
N1 0.027(7) 0.048(9) 0.033(6) 0.009(6) 0.007(5) -0.002(6)
N2 0.045(9) 0.036(8) 0.059(9) 0.001(7) 0.007(8) 0.001(7)
N3 0.043(8) 0.056(10) 0.041(7) -0.015(7) 0.006(7) 0.014(7)
N4 0.095(14) 0.086(13) 0.025(8) -0.004(7) 0.023(8) -0.012(11)
N5 0.025(7) 0.081(12) 0.054(9) 0.012(8) 0.009(7) 0.021(7)
O1 0.046(7) 0.033(7) 0.065(8) 0.004(6) 0.010(6) -0.012(5)
O2 0.049(8) 0.063(9) 0.079(9) 0.004(7) -0.026(7) 0.014(7)
O3 0.047(7) 0.048(8) 0.051(7) 0.018(6) -0.013(6) 0.002(6)
O4 0.096(11) 0.071(10) 0.049(7) 0.004(7) -0.030(8) -0.016(8)
O5 0.162(19) 0.155(19) 0.077(12) -0.024(12) -0.013(12) -0.063(15)
Br1 0.0391(10) 0.0569(12) 0.0485(10) 0.0087(8) 0.0103(8) 0.0031(9)
Br2 0.0551(12) 0.0635(13) 0.0418(9) 0.0148(9) 0.0005(8) 0.0070(10)
Br3 0.0315(9) 0.0736(14) 0.0729(13) 0.0208(11) 0.0038(9) 0.0097(9)

loop_
_atom_type_symbol
_atom_type_description
_atom_type_scat_dispersion_real
_atom_type_scat_dispersion_imag
_atom_type_scat_source
C C 0.0033 0.0016 'International Tables Vol C Tables 4.2.6.8 and 6.1.1.4'
H H 0.0000 0.0000 'International Tables Vol C Tables 4.2.6.8 and 6.1.1.4'
N N 0.0061 0.0033 'International Tables Vol C Tables 4.2.6.8 and 6.1.1.4'
O O 0.0106 0.0060 'International Tables Vol C Tables 4.2.6.8 and 6.1.1.4'
Zn Zn 0.2839 1.4301 'International Tables Vol C Tables 4.2.6.8 and 6.1.1.4'
Br Br -0.2901 2.4595 'International Tables Vol C Tables 4.2.6.8 and 6.1.1.4'

loop_
_geom_angle_atom_site_label_1
_geom_angle_atom_site_label_2
_geom_angle_atom_site_label_3
_geom_angle
_geom_angle_site_symmetry_1
_geom_angle_site_symmetry_3
O1 Zn1 O3 92.4(5) . .
O1 Zn1 N3 107.4(6) . .
O3 Zn1 N3 123.0(6) . .
O1 Zn1 N1 118.1(5) . .
O3 Zn1 N1 104.9(5) . .
N3 Zn1 N1 110.7(5) . .
N1 C2 N2 110.4(15) . .
N1 C2 C1 126.7(15) . .
N2 C2 C1 122.9(15) . .
N2 C3 C4 109.6(16) . .
C3 C4 N1 107.7(16) . .
O2 C5 O1 128.4(17) . .
O2 C5 C16 119.3(17) . 2_646
O1 C5 C16 112.4(16) . 2_646
N3 C7 N4 112.1(19) . .
N3 C7 C6 126.6(18) . .
N4 C7 C6 121.3(19) . .
C9 C8 N3 108.2(18) . .
C8 C9 N4 108.8(17) . .
N4 C10 C11 113(2) . .
C12 C11 C10 112.7(18) . .
C13 C12 C11 114.7(19) . .
C12 C13 N2 113.1(16) . 1_456
C19 C14 C15 119.0(13) . .
C19 C14 C20 121.0(14) . .
C15 C14 C20 120.0(14) . .
C16 C15 C14 119.9(14) . .
C16 C15 Br1 120.7(11) . .
C14 C15 Br1 119.2(10) . .
C15 C16 C17 119.5(15) . .
C15 C16 C5 121.1(14) . 2_656
C17 C16 C5 119.4(14) . 2_656
C16 C17 C18 124.0(13) . .
C16 C17 Br2 119.9(12) . .
C18 C17 Br2 115.8(11) . .
N5 C18 C17 123.5(14) . .
N5 C18 C19 122.5(14) . .
C17 C18 C19 114.0(13) . .
C14 C19 C18 123.3(13) . .
C14 C19 Br3 118.4(11) . .
C18 C19 Br3 118.3(11) . .
O4 C20 O3 125.8(16) . .
O4 C20 C14 120.0(15) . .
O3 C20 C14 114.2(13) . .
C2 N1 C4 105.6(13) . .
C2 N1 Zn1 124.9(10) . .
C4 N1 Zn1 128.8(11) . .
C3 N2 C2 106.4(14) . .
C3 N2 C13 125.4(17) . 1_654
C2 N2 C13 127.8(16) . 1_654
C7 N3 C8 106.3(15) . .
C7 N3 Zn1 129.0(13) . .
C8 N3 Zn1 123.1(12) . .
C7 N4 C9 104.5(17) . .
C7 N4 C10 130(2) . .
C9 N4 C10 125(2) . .
C5 O1 Zn1 125.7(11) . .
C20 O3 Zn1 123.2(10) . .

loop_
_geom_bond_atom_site_label_1
_geom_bond_atom_site_label_2
_geom_bond_distance
_geom_bond_site_symmetry_2
Zn1 O1 1.940(11) .
Zn1 O3 1.946(11) .
Zn1 N3 1.967(13) .
Zn1 N1 1.984(12) .
C1 C2 1.42(2) .
C2 N1 1.348(19) .
C2 N2 1.35(2) .
C3 N2 1.32(2) .
C3 C4 1.36(2) .
C4 N1 1.365(19) .
C5 O2 1.22(2) .
C5 O1 1.28(2) .
C5 C16 1.56(2) 2_646
C6 C7 1.52(3) .
C7 N3 1.29(2) .
C7 N4 1.35(2) .
C8 C9 1.31(3) .
C8 N3 1.39(2) .
C9 N4 1.39(3) .
C10 N4 1.46(2) .
C10 C11 1.53(3) .
C11 C12 1.51(2) .
C12 C13 1.44(3) .
C13 N2 1.46(2) 1_456
C14 C19 1.35(2) .
C14 C15 1.41(2) .
C14 C20 1.52(2) .
C15 C16 1.36(2) .
C15 Br1 1.901(14) .
C16 C17 1.37(2) .
C16 C5 1.56(2) 2_656
C17 C18 1.39(2) .
C17 Br2 1.915(14) .
C18 N5 1.349(19) .
C18 C19 1.42(2) .
C19 Br3 1.905(14) .
C20 O4 1.204(17) .
C20 O3 1.31(2) .
N2 C13 1.46(2) 1_654
